data_4077899
loop_
_publ_author_name
'Duffy, Matthew P.'
'Ting, Liow Yu'
'Nicholls, Leo'
'Li, Yongxin'
'Ganguly, Rakesh'
'Mathey, Fran\,cois'

_publ_section_title
;
 Reaction of Terminal Phosphinidene Complexes with Dihydrogen
;
_journal_issue 7
_journal_name_full Organometallics
_journal_page_first 2936
_journal_paper_doi 10.1021/om2009974
_journal_volume 31
_journal_year 2012
_chemical_formula_moiety 'C22 H12 O10 P2 W2'
_chemical_formula_sum 'C22 H12 O10 P2 W2'
_chemical_formula_weight 865.96
_chemical_name_systematic
; 
 ? 
;
_space_group_IT_number 14
_symmetry_cell_setting monoclinic
_symmetry_space_group_name_Hall '-P 2ybc'
_symmetry_space_group_name_H-M 'P 1 21/c 1'
_atom_sites_solution_hydrogens geom
_atom_sites_solution_primary direct
_atom_sites_solution_secondary difmap
_audit_creation_method SHELXL-97
_cell_angle_alpha 90.00
_cell_angle_beta 93.970(3)
_cell_angle_gamma 90.00
_cell_formula_units_Z 4
_cell_length_a 9.8630(5)
_cell_length_b 13.6016(7)
_cell_length_c 18.8836(10)
_cell_measurement_reflns_used 9882
_cell_measurement_temperature 103(2)
_cell_measurement_theta_max 30.50
_cell_measurement_theta_min 2.55
_cell_volume 2527.2(2)
_computing_cell_refinement 'Bruker SAINT'
_computing_data_collection 'Bruker APEX2'
_computing_data_reduction 'Bruker SAINT'
_computing_molecular_graphics 'Bruker SHELXTL'
_computing_publication_material 'Bruker SHELXTL'
_computing_structure_refinement 'SHELXL-97 (Sheldrick, 2008)'
_computing_structure_solution 'SHELXS-97 (Sheldrick, 2008)'
_diffrn_ambient_temperature 103(2)
_diffrn_measured_fraction_theta_full 0.996
_diffrn_measured_fraction_theta_max 0.996
_diffrn_measurement_device_type 'Bruker APEX-II CCD'
_diffrn_measurement_method '\f and \w scans'
_diffrn_radiation_monochromator graphite
_diffrn_radiation_source 'fine-focus sealed tube'
_diffrn_radiation_type MoK\a
_diffrn_radiation_wavelength 0.71073
_diffrn_reflns_av_R_equivalents 0.0344
_diffrn_reflns_av_sigmaI/netI 0.0301
_diffrn_reflns_limit_h_max 14
_diffrn_reflns_limit_h_min -14
_diffrn_reflns_limit_k_max 19
_diffrn_reflns_limit_k_min -12
_diffrn_reflns_limit_l_max 27
_diffrn_reflns_limit_l_min -27
_diffrn_reflns_number 34225
_diffrn_reflns_theta_full 30.55
_diffrn_reflns_theta_max 30.55
_diffrn_reflns_theta_min 2.07
_exptl_absorpt_coefficient_mu 9.276
_exptl_absorpt_correction_T_max 0.4573
_exptl_absorpt_correction_T_min 0.1189
_exptl_absorpt_correction_type multi-scan
_exptl_absorpt_process_details sadabs
_exptl_crystal_colour colourless
_exptl_crystal_density_diffrn 2.276
_exptl_crystal_density_method 'not measured'
_exptl_crystal_description needle
_exptl_crystal_F_000 1608
_exptl_crystal_size_max 0.40
_exptl_crystal_size_mid 0.12
_exptl_crystal_size_min 0.10
_refine_diff_density_max 2.581
_refine_diff_density_min -1.373
_refine_diff_density_rms 0.180
_refine_ls_extinction_method none
_refine_ls_goodness_of_fit_ref 1.070
_refine_ls_hydrogen_treatment mixed
_refine_ls_matrix_type full
_refine_ls_number_parameters 331
_refine_ls_number_reflns 7712
_refine_ls_number_restraints 1
_refine_ls_restrained_S_all 1.070
_refine_ls_R_factor_all 0.0296
_refine_ls_R_factor_gt 0.0235
_refine_ls_shift/su_max 0.003
_refine_ls_shift/su_mean 0.000
_refine_ls_structure_factor_coef Fsqd
_refine_ls_weighting_details 'calc w=1/[\s^2^(Fo^2^)+(0.0190P)^2^+7.6630P] where P=(Fo^2^+2Fc^2^)/3'
_refine_ls_weighting_scheme calc
_refine_ls_wR_factor_gt 0.0506
_refine_ls_wR_factor_ref 0.0583
_reflns_number_gt 6815
_reflns_number_total 7712
_reflns_threshold_expression >2sigma(I)
_cod_data_source_file om2009974_si_001.cif
_cod_data_source_block mat100
_cod_depositor_comments
;
The following automatic conversions were performed:

'_symmetry_cell_setting' value 'Monoclinic' changed to 'monoclinic'
according to /home/saulius/struct/CIF-dictionaries/cif_core.dic
dictionary named 'cif_core.dic' version 2.4.1 from 2010-06-29.

Automatic conversion script
Id: cif_fix_values 1715 2011-07-08 13:25:40Z adriana 
;
_cod_original_sg_symbol_H-M P2(1)/c
_cod_database_code 4077899

loop_
_symmetry_equiv_pos_as_xyz
'x, y, z'
'-x, y+1/2, -z+1/2'
'-x, -y, -z'
'x, -y-1/2, z-1/2'

loop_
_atom_site_label
_atom_site_type_symbol
_atom_site_fract_x
_atom_site_fract_y
_atom_site_fract_z
_atom_site_U_iso_or_equiv
_atom_site_adp_type
_atom_site_occupancy
_atom_site_symmetry_multiplicity
_atom_site_calc_flag
_atom_site_refinement_flags
W1 W 1.033073(13) 0.806300(10) 0.597084(7) 0.01430(4) Uani 1 1 d .
W2 W 0.552636(14) 0.849528(11) 0.351942(8) 0.01851(4) Uani 1 1 d .
C1 C 1.0885(4) 0.6812(3) 0.5459(2) 0.0195(7) Uani 1 1 d .
C2 C 1.1131(4) 0.8910(3) 0.5216(2) 0.0194(7) Uani 1 1 d .
C3 C 1.2139(4) 0.8101(3) 0.6528(2) 0.0222(7) Uani 1 1 d .
C4 C 0.9768(4) 0.9323(3) 0.64700(19) 0.0222(8) Uani 1 1 d .
C5 C 0.9566(4) 0.7220(3) 0.6759(2) 0.0225(7) Uani 1 1 d .
C6 C 0.6940(3) 0.6963(3) 0.55672(19) 0.0169(7) Uani 1 1 d .
C7 C 0.7409(4) 0.6004(3) 0.5477(2) 0.0206(7) Uani 1 1 d .
H7 H 0.8270 0.5898 0.5293 0.025 Uiso 1 1 calc R
C8 C 0.6623(4) 0.5205(3) 0.5654(2) 0.0234(8) Uani 1 1 d .
H8 H 0.6940 0.4555 0.5585 0.028 Uiso 1 1 calc R
C9 C 0.5381(4) 0.5356(3) 0.5932(2) 0.0264(8) Uani 1 1 d .
H9 H 0.4837 0.4809 0.6046 0.032 Uiso 1 1 calc R
C10 C 0.4929(4) 0.6297(3) 0.6045(2) 0.0282(9) Uani 1 1 d .
H10 H 0.4089 0.6397 0.6252 0.034 Uiso 1 1 calc R
C11 C 0.5695(4) 0.7105(3) 0.5857(2) 0.0227(8) Uani 1 1 d .
H11 H 0.5368 0.7752 0.5926 0.027 Uiso 1 1 calc R
C12 C 0.8846(3) 0.7217(3) 0.38779(18) 0.0158(6) Uani 1 1 d .
C13 C 1.0162(4) 0.7420(3) 0.36933(19) 0.0199(7) Uani 1 1 d .
H13 H 1.0526 0.8064 0.3748 0.024 Uiso 1 1 calc R
C14 C 1.0942(4) 0.6662(3) 0.3426(2) 0.0250(8) Uani 1 1 d .
H14 H 1.1842 0.6791 0.3301 0.030 Uiso 1 1 calc R
C15 C 1.0406(4) 0.5730(3) 0.3343(2) 0.0271(9) Uani 1 1 d .
H15 H 1.0939 0.5221 0.3158 0.033 Uiso 1 1 calc R
C16 C 0.9097(4) 0.5527(3) 0.3527(2) 0.0243(8) Uani 1 1 d .
H16 H 0.8740 0.4881 0.3474 0.029 Uiso 1 1 calc R
C17 C 0.8310(4) 0.6272(3) 0.3788(2) 0.0204(7) Uani 1 1 d .
H17 H 0.7408 0.6139 0.3905 0.024 Uiso 1 1 calc R
C18 C 0.5777(4) 0.7262(4) 0.2907(2) 0.0342(10) Uani 1 1 d .
C19 C 0.6554(4) 0.9326(3) 0.2836(2) 0.0261(8) Uani 1 1 d .
C20 C 0.5367(4) 0.9768(3) 0.4067(2) 0.0234(8) Uani 1 1 d .
C21 C 0.4324(4) 0.7775(3) 0.4198(2) 0.0265(8) Uani 1 1 d .
C22 C 0.3826(4) 0.8801(3) 0.2917(2) 0.0280(9) Uani 1 1 d .
O1 O 1.1206(3) 0.6108(2) 0.51907(16) 0.0275(6) Uani 1 1 d .
O2 O 1.1616(3) 0.9402(2) 0.48109(15) 0.0273(6) Uani 1 1 d .
O3 O 1.3165(3) 0.8124(2) 0.68510(17) 0.0334(7) Uani 1 1 d .
O4 O 0.9473(3) 1.0032(2) 0.67384(16) 0.0308(7) Uani 1 1 d .
O5 O 0.9143(4) 0.6752(2) 0.71882(16) 0.0357(7) Uani 1 1 d .
O6 O 0.5925(4) 0.6602(3) 0.2556(2) 0.0536(11) Uani 1 1 d .
O7 O 0.7075(3) 0.9838(3) 0.24643(17) 0.0392(8) Uani 1 1 d .
O8 O 0.5316(3) 1.0511(2) 0.43492(17) 0.0339(7) Uani 1 1 d .
O9 O 0.3576(3) 0.7414(3) 0.45502(19) 0.0393(8) Uani 1 1 d .
O10 O 0.2861(3) 0.8972(3) 0.25662(18) 0.0411(8) Uani 1 1 d .
P1 P 0.80028(9) 0.80068(7) 0.53670(5) 0.01566(17) Uani 1 1 d D
H1P H 0.713(4) 0.870(3) 0.552(2) 0.023 Uiso 1 1 d D
P2 P 0.77565(9) 0.81810(7) 0.41881(5) 0.01604(17) Uani 1 1 d D
H2P H 0.858(4) 0.893(3) 0.411(2) 0.024 Uiso 1 1 d D

loop_
_atom_site_aniso_label
_atom_site_aniso_U_11
_atom_site_aniso_U_22
_atom_site_aniso_U_33
_atom_site_aniso_U_23
_atom_site_aniso_U_13
_atom_site_aniso_U_12
W1 0.01445(6) 0.01498(7) 0.01322(6) -0.00087(5) -0.00075(5) 0.00100(5)
W2 0.01487(7) 0.02186(8) 0.01831(7) -0.00054(6) -0.00228(5) 0.00582(5)
C1 0.0185(16) 0.0211(18) 0.0188(17) 0.0028(15) 0.0002(13) 0.0019(13)
C2 0.0194(16) 0.0182(17) 0.0201(17) -0.0051(15) -0.0027(13) 0.0020(13)
C3 0.0237(18) 0.0207(18) 0.0220(18) 0.0015(15) 0.0002(14) 0.0018(14)
C4 0.0269(19) 0.0238(19) 0.0153(16) 0.0019(15) -0.0026(14) -0.0011(15)
C5 0.0301(19) 0.0193(18) 0.0178(17) -0.0030(15) -0.0006(14) -0.0013(15)
C6 0.0161(15) 0.0189(17) 0.0153(15) 0.0017(13) -0.0011(12) -0.0007(13)
C7 0.0172(16) 0.0231(19) 0.0218(17) -0.0025(15) 0.0032(13) -0.0005(14)
C8 0.0244(18) 0.0216(19) 0.0237(19) -0.0022(15) -0.0018(15) -0.0014(15)
C9 0.0247(19) 0.029(2) 0.0247(19) 0.0029(17) -0.0004(15) -0.0072(16)
C10 0.0196(18) 0.031(2) 0.035(2) 0.0048(18) 0.0098(16) -0.0004(16)
C11 0.0199(17) 0.024(2) 0.0248(19) 0.0024(15) 0.0037(14) 0.0034(14)
C12 0.0166(15) 0.0184(17) 0.0120(15) -0.0018(13) -0.0021(12) 0.0046(13)
C13 0.0208(16) 0.0242(19) 0.0147(16) -0.0001(14) 0.0009(13) 0.0008(14)
C14 0.0202(17) 0.040(2) 0.0156(17) -0.0021(16) 0.0032(14) 0.0065(16)
C15 0.032(2) 0.033(2) 0.0160(17) -0.0072(16) -0.0026(15) 0.0165(17)
C16 0.030(2) 0.0198(19) 0.0214(18) -0.0029(15) -0.0083(15) 0.0038(15)
C17 0.0192(16) 0.0220(18) 0.0193(17) -0.0011(15) -0.0030(13) 0.0010(14)
C18 0.028(2) 0.039(3) 0.034(2) -0.012(2) -0.0142(18) 0.0140(18)
C19 0.0218(18) 0.038(2) 0.0186(18) -0.0023(17) -0.0008(14) 0.0052(16)
C20 0.0229(18) 0.025(2) 0.0227(18) 0.0065(16) 0.0050(14) 0.0074(15)
C21 0.0226(18) 0.028(2) 0.028(2) 0.0010(17) -0.0069(15) 0.0013(16)
C22 0.0253(19) 0.032(2) 0.026(2) -0.0030(18) 0.0009(16) 0.0097(17)
O1 0.0339(15) 0.0227(14) 0.0265(15) -0.0021(12) 0.0064(12) 0.0060(12)
O2 0.0312(15) 0.0266(15) 0.0242(14) 0.0044(12) 0.0026(12) -0.0034(12)
O3 0.0241(14) 0.0386(18) 0.0360(17) -0.0011(14) -0.0091(13) 0.0026(13)
O4 0.0466(18) 0.0233(15) 0.0228(14) -0.0045(12) 0.0041(13) 0.0070(13)
O5 0.052(2) 0.0328(17) 0.0227(15) 0.0020(13) 0.0037(14) -0.0138(15)
O6 0.052(2) 0.053(2) 0.052(2) -0.0314(19) -0.0293(18) 0.0285(18)
O7 0.0386(18) 0.052(2) 0.0284(16) 0.0040(16) 0.0121(14) -0.0014(15)
O8 0.0491(19) 0.0243(16) 0.0294(16) -0.0005(13) 0.0107(14) 0.0097(14)
O9 0.0298(16) 0.044(2) 0.043(2) 0.0119(16) -0.0006(14) -0.0110(14)
O10 0.0273(16) 0.058(2) 0.0363(18) -0.0026(17) -0.0092(13) 0.0173(15)
P1 0.0144(4) 0.0163(4) 0.0162(4) -0.0024(3) 0.0001(3) 0.0022(3)
P2 0.0142(4) 0.0167(4) 0.0168(4) -0.0012(3) -0.0016(3) 0.0030(3)

loop_
_atom_type_symbol
_atom_type_description
_atom_type_scat_dispersion_real
_atom_type_scat_dispersion_imag
_atom_type_scat_source
C C 0.0033 0.0016 'International Tables Vol C Tables 4.2.6.8 and 6.1.1.4'
H H 0.0000 0.0000 'International Tables Vol C Tables 4.2.6.8 and 6.1.1.4'
O O 0.0106 0.0060 'International Tables Vol C Tables 4.2.6.8 and 6.1.1.4'
P P 0.1023 0.0942 'International Tables Vol C Tables 4.2.6.8 and 6.1.1.4'
W W -0.8490 6.8722 'International Tables Vol C Tables 4.2.6.8 and 6.1.1.4'

loop_
_geom_angle_atom_site_label_1
_geom_angle_atom_site_label_2
_geom_angle_atom_site_label_3
_geom_angle
C3 W1 C2 88.81(15)
C3 W1 C1 90.72(15)
C2 W1 C1 90.58(14)
C3 W1 C4 89.79(15)
C2 W1 C4 88.83(15)
C1 W1 C4 179.21(15)
C3 W1 C5 89.53(16)
C2 W1 C5 178.21(15)
C1 W1 C5 90.10(15)
C4 W1 C5 90.51(15)
C3 W1 P1 175.61(11)
C2 W1 P1 94.96(10)
C1 W1 P1 91.49(10)
C4 W1 P1 88.04(11)
C5 W1 P1 86.67(11)
C22 W2 C20 91.21(16)
C22 W2 C19 87.66(17)
C20 W2 C19 84.80(16)
C22 W2 C21 87.48(17)
C20 W2 C21 91.16(16)
C19 W2 C21 173.61(16)
C22 W2 C18 88.77(17)
C20 W2 C18 175.45(19)
C19 W2 C18 90.65(19)
C21 W2 C18 93.38(19)
C22 W2 P2 175.06(13)
C20 W2 P2 89.13(11)
C19 W2 P2 87.46(11)
C21 W2 P2 97.44(11)
C18 W2 P2 90.50(11)
O1 C1 W1 178.2(3)
O2 C2 W1 177.3(3)
O3 C3 W1 179.5(4)
O4 C4 W1 178.6(4)
O5 C5 W1 179.5(4)
C11 C6 C7 119.1(3)
C11 C6 P1 120.7(3)
C7 C6 P1 120.1(3)
C8 C7 C6 120.3(3)
C8 C7 H7 119.8
C6 C7 H7 119.8
C9 C8 C7 120.0(4)
C9 C8 H8 120.0
C7 C8 H8 120.0
C10 C9 C8 120.1(4)
C10 C9 H9 120.0
C8 C9 H9 120.0
C9 C10 C11 120.4(4)
C9 C10 H10 119.8
C11 C10 H10 119.8
C6 C11 C10 120.0(4)
C6 C11 H11 120.0
C10 C11 H11 120.0
C13 C12 C17 120.1(3)
C13 C12 P2 121.3(3)
C17 C12 P2 118.4(3)
C12 C13 C14 119.3(4)
C12 C13 H13 120.4
C14 C13 H13 120.4
C15 C14 C13 120.1(4)
C15 C14 H14 119.9
C13 C14 H14 119.9
C14 C15 C16 120.7(4)
C14 C15 H15 119.7
C16 C15 H15 119.7
C17 C16 C15 119.8(4)
C17 C16 H16 120.1
C15 C16 H16 120.1
C16 C17 C12 120.0(4)
C16 C17 H17 120.0
C12 C17 H17 120.0
O6 C18 W2 178.0(5)
O7 C19 W2 175.6(4)
O8 C20 W2 176.3(3)
O9 C21 W2 174.8(4)
O10 C22 W2 179.2(4)
C6 P1 P2 105.38(12)
C6 P1 W1 117.03(12)
P2 P1 W1 119.04(4)
C6 P1 H1P 96.7(19)
P2 P1 H1P 97(2)
W1 P1 H1P 118.0(19)
C12 P2 P1 102.63(12)
C12 P2 W2 118.72(11)
P1 P2 W2 123.58(5)
C12 P2 H2P 97.8(19)
P1 P2 H2P 100.0(19)
W2 P2 H2P 109.7(19)

loop_
_geom_bond_atom_site_label_1
_geom_bond_atom_site_label_2
_geom_bond_distance
W1 C3 2.008(4)
W1 C2 2.034(4)
W1 C1 2.050(4)
W1 C4 2.051(4)
W1 C5 2.062(4)
W1 P1 2.4931(9)
W2 C22 2.003(4)
W2 C20 2.029(4)
W2 C19 2.038(4)
W2 C21 2.054(4)
W2 C18 2.062(5)
W2 P2 2.4961(9)
C1 O1 1.138(5)
C2 O2 1.146(5)
C3 O3 1.144(5)
C4 O4 1.137(5)
C5 O5 1.133(5)
C6 C11 1.391(5)
C6 C7 1.398(5)
C6 P1 1.820(4)
C7 C8 1.390(5)
C7 H7 0.9500
C8 C9 1.381(6)
C8 H8 0.9500
C9 C10 1.378(6)
C9 H9 0.9500
C10 C11 1.393(6)
C10 H10 0.9500
C11 H11 0.9500
C12 C13 1.395(5)
C12 C17 1.396(5)
C12 P2 1.817(4)
C13 C14 1.401(5)
C13 H13 0.9500
C14 C15 1.378(6)
C14 H14 0.9500
C15 C16 1.388(6)
C15 H15 0.9500
C16 C17 1.387(5)
C16 H16 0.9500
C17 H17 0.9500
C18 O6 1.131(5)
C19 O7 1.136(5)
C20 O8 1.144(5)
C21 O9 1.138(5)
C22 O10 1.145(5)
P1 P2 2.2352(13)
P1 H1P 1.32(3)
P2 H2P 1.32(3)
